data_4517821
loop_
_publ_author_name
'Lu, Bo'
'Fang, Xiaoyu'
'Yan, Dongpeng'

_publ_section_title
;
 Luminescent Polymorphic Co-crystals: A Promising Way to the Diversity of
 Molecular Assembly, Fluorescence Polarization, and Optical Waveguide.
;
_journal_name_full 'ACS applied materials &amp; interfaces'
_journal_paper_doi 10.1021/acsami.0c06794
_journal_year 2020
_chemical_formula_moiety 'C18 H B F15 O, C13 H10 N'
_chemical_formula_sum 'C31 H11 B F15 N O'
_chemical_formula_weight 709.22
_space_group_crystal_system monoclinic
_space_group_IT_number 14
_space_group_name_Hall '-P 2yn'
_space_group_name_H-M_alt 'P 1 21/n 1'
_atom_sites_solution_hydrogens mixed
_audit_creation_date 2019-09-04
_audit_creation_method
;
Olex2 1.2
(compiled 2018.05.29 svn.r3508 for OlexSys, GUI svn.r5506)
;
_cell_angle_alpha 90
_cell_angle_beta 102.0821(13)
_cell_angle_gamma 90
_cell_formula_units_Z 4
_cell_length_a 11.10279(15)
_cell_length_b 20.4820(2)
_cell_length_c 12.30312(15)
_cell_measurement_reflns_used 8161
_cell_measurement_temperature 100.00(10)
_cell_measurement_theta_max 73.3060
_cell_measurement_theta_min 4.0650
_cell_volume 2735.84(6)
_computing_cell_refinement 'CrysAlisPro 1.171.40.53 (Rigaku OD, 2019)'
_computing_data_collection 'CrysAlisPro 1.171.40.53 (Rigaku OD, 2019)'
_computing_data_reduction 'CrysAlisPro 1.171.40.53 (Rigaku OD, 2019)'
_computing_molecular_graphics 'Olex2 (Dolomanov et al., 2009)'
_computing_publication_material 'Olex2 (Dolomanov et al., 2009)'
_computing_structure_refinement 'ShelXL (Sheldrick, 2015)'
_diffrn_ambient_environment N~2~
_diffrn_ambient_temperature 100.00(10)
_diffrn_detector 'CCD plate'
_diffrn_detector_area_resol_mean 5.3127
_diffrn_detector_type AtlasS2
_diffrn_measured_fraction_theta_full 1.000
_diffrn_measured_fraction_theta_max 0.972
_diffrn_measurement_details
;
List of Runs (angles in degrees, time in seconds):

  # Type    Start    End  Width  t~exp~   \w     \q     \k     \f   Frames
--------------------------------------------------------------------------
  1  \w     38.00 135.00   1.00    1.00    --  107.52 -61.00-120.00   97
  2  \w     80.00 175.00   1.00    1.00    --  107.52  30.00  60.00   95
  3  \w    105.00 130.00   1.00    1.00    --  107.52 125.00 120.00   25
  4  \w    105.00 146.00   1.00    1.00    --  107.52 125.00-150.00   41
  5  \w    121.00 157.00   1.00    1.00    --  107.52 125.00-180.00   36
  6  \w     36.00  84.00   1.00    1.00    --  107.52 -77.00 120.00   48
  7  \w     99.00 135.00   1.00    1.00    --  107.52 -77.00 120.00   36
  8  \w     38.00 110.00   1.00    1.00    --  107.52-125.00-120.00   72
  9  \w     27.00  52.00   1.00    1.00    --  107.52 -94.00-180.00   25
 10  \w   -112.00 -14.00   1.00    1.00    --  -39.74 -57.00 120.00   98
 11  \w   -126.00 -47.00   1.00    1.00    --  -39.74-178.00-150.00   79
 12  \w    -71.00 -36.00   1.00    1.00    --  -39.74 178.00-120.00   35
;
_diffrn_measurement_device 'four-circle diffractometer'
_diffrn_measurement_device_type 'SuperNova, Dual, Cu at home/near, AtlasS2'
_diffrn_measurement_method '\w scans'
_diffrn_orient_matrix_type 'CrysAlisPro convention (1999,Acta A55,543-557)'
_diffrn_orient_matrix_UB_11 0.0237698000
_diffrn_orient_matrix_UB_12 0.0723957000
_diffrn_orient_matrix_UB_13 -0.0221392000
_diffrn_orient_matrix_UB_21 -0.1358228000
_diffrn_orient_matrix_UB_22 0.0081721000
_diffrn_orient_matrix_UB_23 -0.0591574000
_diffrn_orient_matrix_UB_31 -0.0333593000
_diffrn_orient_matrix_UB_32 0.0186702000
_diffrn_orient_matrix_UB_33 0.1114168000
_diffrn_radiation_monochromator mirror
_diffrn_radiation_probe x-ray
_diffrn_radiation_type CuK\a
_diffrn_radiation_wavelength 1.54184
_diffrn_reflns_av_R_equivalents 0.0185
_diffrn_reflns_av_unetI/netI 0.0209
_diffrn_reflns_Laue_measured_fraction_full 1.000
_diffrn_reflns_Laue_measured_fraction_max 0.972
_diffrn_reflns_limit_h_max 12
_diffrn_reflns_limit_h_min -13
_diffrn_reflns_limit_k_max 25
_diffrn_reflns_limit_k_min -25
_diffrn_reflns_limit_l_max 15
_diffrn_reflns_limit_l_min -10
_diffrn_reflns_number 11008
_diffrn_reflns_point_group_measured_fraction_full 1.000
_diffrn_reflns_point_group_measured_fraction_max 0.972
_diffrn_reflns_theta_full 67.684
_diffrn_reflns_theta_max 73.374
_diffrn_reflns_theta_min 4.262
_diffrn_source 'micro-focus sealed X-ray tube'
_diffrn_source_type 'SuperNova (Cu) X-ray Source'
_exptl_absorpt_coefficient_mu 1.576
_exptl_absorpt_correction_T_max 1.00000
_exptl_absorpt_correction_T_min 0.76809
_exptl_absorpt_correction_type multi-scan
_exptl_absorpt_process_details
;
CrysAlisPro 1.171.40.53 (Rigaku Oxford Diffraction, 2019)
Empirical absorption correction using spherical harmonics,
 implemented in SCALE3 ABSPACK scaling algorithm.
;
_exptl_crystal_colour 'clear greenish green'
_exptl_crystal_colour_lustre clear
_exptl_crystal_colour_modifier greenish
_exptl_crystal_colour_primary green
_exptl_crystal_density_diffrn 1.722
_exptl_crystal_description block
_exptl_crystal_F_000 1408
_exptl_crystal_size_max 0.26
_exptl_crystal_size_mid 0.25
_exptl_crystal_size_min 0.19
_refine_diff_density_max 0.272
_refine_diff_density_min -0.279
_refine_diff_density_rms 0.061
_refine_ls_extinction_method none
_refine_ls_goodness_of_fit_ref 1.090
_refine_ls_hydrogen_treatment mixed
_refine_ls_matrix_type full
_refine_ls_number_parameters 446
_refine_ls_number_reflns 5350
_refine_ls_number_restraints 0
_refine_ls_restrained_S_all 1.090
_refine_ls_R_factor_all 0.0387
_refine_ls_R_factor_gt 0.0366
_refine_ls_shift/su_max 0.001
_refine_ls_shift/su_mean 0.000
_refine_ls_structure_factor_coef Fsqd
_refine_ls_weighting_details 'w=1/[\s^2^(Fo^2^)+(0.0489P)^2^+1.4058P] where P=(Fo^2^+2Fc^2^)/3'
_refine_ls_weighting_scheme calc
_refine_ls_wR_factor_gt 0.0953
_refine_ls_wR_factor_ref 0.0967
_reflns_Friedel_coverage 0.000
_reflns_number_gt 5086
_reflns_number_total 5350
_reflns_threshold_expression 'I > 2\s(I)'
_cod_data_source_file am0c06794_si_004.cif
_cod_data_source_block 20170119e
_cod_database_code 4517821
_shelx_shelxl_version_number 2014/7
_chemical_oxdiff_formula 'C1 H1 O1 N1 F1 B1'
_shelx_space_group_comment
;
The symmetry employed for this shelxl refinement is uniquely defined
by the following loop, which should always be used as a source of
symmetry information in preference to the above space-group names.
They are only intended as comments.
;
_shelx_estimated_absorpt_t_max 0.754
_shelx_estimated_absorpt_t_min 0.685
_reflns_odcompleteness_completeness 99.96
_reflns_odcompleteness_iscentric 1
_reflns_odcompleteness_theta 67.13
_olex2_refinement_description
;
1. Fixed Uiso
 At 1.2 times of:
  All C(H) groups, All N(H) groups
2.a Aromatic/amide H refined with riding coordinates:
 N1(H1A), C20(H20), C21(H21), C22(H22), C23(H23), C25(H25), C27(H27), C28(H28),
  C29(H29), C30(H30)
;
_olex2_date_sample_data_collection 2017-01-19
_olex2_submission_special_instructions 'No special instructions were received'
_oxdiff_exptl_absorpt_empirical_details
;
Empirical correction (ABSPACK) includes:
- Absorption correction using spherical harmonics
- Frame scaling
;
_oxdiff_exptl_absorpt_empirical_full_max 1.373
_oxdiff_exptl_absorpt_empirical_full_min 0.744

loop_
_space_group_symop_operation_xyz
'x, y, z'
'-x+1/2, y+1/2, -z+1/2'
'-x, -y, -z'
'x-1/2, -y-1/2, z-1/2'

loop_
_atom_site_label
_atom_site_type_symbol
_atom_site_fract_x
_atom_site_fract_y
_atom_site_fract_z
_atom_site_U_iso_or_equiv
_atom_site_adp_type
_atom_site_occupancy
_atom_site_site_symmetry_order
_atom_site_calc_flag
_atom_site_refinement_flags_posn
_atom_site_refinement_flags_adp
_atom_site_refinement_flags_occupancy
_atom_site_disorder_assembly
_atom_site_disorder_group
F1 F 0.75077(8) 0.55755(4) 0.94139(7) 0.01868(19) Uani 1 1 d . . . . .
F2 F 0.64105(9) 0.47370(4) 1.05326(7) 0.0208(2) Uani 1 1 d . . . . .
F3 F 0.46742(9) 0.38901(5) 0.94482(8) 0.0256(2) Uani 1 1 d . . . . .
F4 F 0.41305(9) 0.38772(5) 0.71705(9) 0.0264(2) Uani 1 1 d . . . . .
F5 F 0.53633(9) 0.46355(4) 0.60370(7) 0.0227(2) Uani 1 1 d . . . . .
F6 F 0.56489(8) 0.64445(4) 0.81200(8) 0.0192(2) Uani 1 1 d . . . . .
F7 F 0.59237(9) 0.77068(5) 0.86094(8) 0.0235(2) Uani 1 1 d . . . . .
F8 F 0.79070(9) 0.83788(4) 0.82045(8) 0.0264(2) Uani 1 1 d . . . . .
F9 F 0.96220(9) 0.77384(5) 0.73111(9) 0.0278(2) Uani 1 1 d . . . . .
F10 F 0.93726(8) 0.64871(4) 0.68010(8) 0.0215(2) Uani 1 1 d . . . . .
F11 F 0.73631(9) 0.48903(5) 0.48300(8) 0.0296(2) Uani 1 1 d . . . . .
F12 F 0.92202(10) 0.41269(6) 0.46142(10) 0.0382(3) Uani 1 1 d . . . . .
F13 F 1.12294(10) 0.39855(6) 0.63010(11) 0.0399(3) Uani 1 1 d . . . . .
F14 F 1.13457(10) 0.46722(6) 0.82249(9) 0.0355(3) Uani 1 1 d . . . . .
F15 F 0.94952(9) 0.54387(5) 0.84737(7) 0.0250(2) Uani 1 1 d . . . . .
O1 O 0.62944(10) 0.58444(5) 0.58485(9) 0.0168(2) Uani 1 1 d . . . . .
H1 H 0.615(2) 0.5565(12) 0.5430(19) 0.031(6) Uiso 1 1 d . . . . .
C1 C 0.64713(13) 0.51690(7) 0.76564(12) 0.0142(3) Uani 1 1 d . . . . .
C2 C 0.67019(13) 0.51510(7) 0.88094(12) 0.0149(3) Uani 1 1 d . . . . .
C3 C 0.61429(14) 0.47209(7) 0.94164(12) 0.0167(3) Uani 1 1 d . . . . .
C4 C 0.52662(14) 0.42883(8) 0.88689(14) 0.0189(3) Uani 1 1 d . . . . .
C5 C 0.49943(14) 0.42841(7) 0.77252(14) 0.0188(3) Uani 1 1 d . . . . .
C6 C 0.56171(14) 0.47057(7) 0.71591(12) 0.0164(3) Uani 1 1 d . . . . .
C7 C 0.75103(13) 0.63826(7) 0.74578(11) 0.0134(3) Uani 1 1 d . . . . .
C8 C 0.66749(13) 0.67352(7) 0.79266(12) 0.0144(3) Uani 1 1 d . . . . .
C9 C 0.67851(14) 0.73947(7) 0.81809(12) 0.0163(3) Uani 1 1 d . . . . .
C10 C 0.77814(15) 0.77398(7) 0.79748(12) 0.0180(3) Uani 1 1 d . . . . .
C11 C 0.86500(14) 0.74139(8) 0.75244(13) 0.0177(3) Uani 1 1 d . . . . .
C12 C 0.84982(13) 0.67536(7) 0.72774(12) 0.0153(3) Uani 1 1 d . . . . .
C13 C 0.83272(13) 0.52182(7) 0.66674(12) 0.0151(3) Uani 1 1 d . . . . .
C14 C 0.83316(14) 0.48601(8) 0.57117(13) 0.0201(3) Uani 1 1 d . . . . .
C15 C 0.92797(16) 0.44495(8) 0.55718(14) 0.0251(4) Uani 1 1 d . . . . .
C16 C 1.03007(16) 0.43781(8) 0.64192(16) 0.0262(4) Uani 1 1 d . . . . .
C17 C 1.03520(15) 0.47243(8) 0.73894(14) 0.0233(3) Uani 1 1 d . . . . .
C18 C 0.93829(14) 0.51226(8) 0.74915(13) 0.0180(3) Uani 1 1 d . . . . .
B1 B 0.71493(15) 0.56558(8) 0.68929(13) 0.0132(3) Uani 1 1 d . . . . .
N1 N 0.54266(11) 0.70210(6) 0.53398(10) 0.0150(2) Uani 1 1 d . . . . .
H1A H 0.5597 0.6611 0.5390 0.018 Uiso 1 1 calc R . . . .
C19 C 0.43911(13) 0.72289(7) 0.56505(12) 0.0151(3) Uani 1 1 d . . . . .
C20 C 0.36077(14) 0.67756(8) 0.60282(12) 0.0190(3) Uani 1 1 d . . . . .
H20 H 0.3793 0.6332 0.6059 0.023 Uiso 1 1 calc R . . . .
C21 C 0.25748(15) 0.69993(8) 0.63462(13) 0.0208(3) Uani 1 1 d . . . . .
H21 H 0.2055 0.6704 0.6592 0.025 Uiso 1 1 calc R . . . .
C22 C 0.22784(15) 0.76768(8) 0.63082(13) 0.0218(3) Uani 1 1 d . . . . .
H22 H 0.1575 0.7818 0.6537 0.026 Uiso 1 1 calc R . . . .
C23 C 0.30134(14) 0.81186(8) 0.59416(13) 0.0195(3) Uani 1 1 d . . . . .
H23 H 0.2808 0.8559 0.5916 0.023 Uiso 1 1 calc R . . . .
C24 C 0.41022(13) 0.79087(7) 0.55952(12) 0.0156(3) Uani 1 1 d . . . . .
C25 C 0.48932(14) 0.83342(7) 0.51986(12) 0.0171(3) Uani 1 1 d . . . . .
H25 H 0.4715 0.8778 0.5155 0.021 Uiso 1 1 calc R . . . .
C26 C 0.59454(14) 0.81075(7) 0.48654(12) 0.0159(3) Uani 1 1 d . . . . .
C27 C 0.67794(15) 0.85182(8) 0.44452(13) 0.0200(3) Uani 1 1 d . . . . .
H27 H 0.6627 0.8964 0.4372 0.024 Uiso 1 1 calc R . . . .
C28 C 0.77959(15) 0.82631(8) 0.41508(13) 0.0214(3) Uani 1 1 d . . . . .
H28 H 0.8332 0.8536 0.3877 0.026 Uiso 1 1 calc R . . . .
C29 C 0.80462(14) 0.75818(8) 0.42576(13) 0.0205(3) Uani 1 1 d . . . . .
H29 H 0.8749 0.7417 0.4058 0.025 Uiso 1 1 calc R . . . .
C30 C 0.72739(14) 0.71670(8) 0.46479(12) 0.0178(3) Uani 1 1 d . . . . .
H30 H 0.7444 0.6722 0.4712 0.021 Uiso 1 1 calc R . . . .
C31 C 0.62074(13) 0.74242(7) 0.49545(12) 0.0149(3) Uani 1 1 d . . . . .

loop_
_atom_site_aniso_label
_atom_site_aniso_U_11
_atom_site_aniso_U_22
_atom_site_aniso_U_33
_atom_site_aniso_U_23
_atom_site_aniso_U_13
_atom_site_aniso_U_12
F1 0.0211(4) 0.0188(4) 0.0155(4) -0.0028(3) 0.0022(3) -0.0071(4)
F2 0.0254(5) 0.0205(5) 0.0182(4) 0.0015(3) 0.0089(4) 0.0002(4)
F3 0.0224(5) 0.0207(5) 0.0355(5) 0.0066(4) 0.0101(4) -0.0053(4)
F4 0.0199(5) 0.0167(5) 0.0378(5) 0.0002(4) -0.0048(4) -0.0082(4)
F5 0.0274(5) 0.0186(5) 0.0182(4) -0.0025(3) -0.0039(4) -0.0052(4)
F6 0.0146(4) 0.0175(4) 0.0275(5) -0.0025(4) 0.0091(3) -0.0022(3)
F7 0.0241(5) 0.0185(5) 0.0311(5) -0.0058(4) 0.0131(4) 0.0047(4)
F8 0.0357(6) 0.0110(4) 0.0347(5) -0.0055(4) 0.0121(4) -0.0045(4)
F9 0.0260(5) 0.0205(5) 0.0410(6) -0.0036(4) 0.0169(4) -0.0109(4)
F10 0.0187(4) 0.0200(5) 0.0294(5) -0.0048(4) 0.0135(4) -0.0009(4)
F11 0.0229(5) 0.0393(6) 0.0246(5) -0.0173(4) 0.0004(4) 0.0004(4)
F12 0.0347(6) 0.0395(6) 0.0438(6) -0.0279(5) 0.0163(5) -0.0025(5)
F13 0.0305(6) 0.0318(6) 0.0608(8) -0.0104(5) 0.0169(5) 0.0142(5)
F14 0.0242(5) 0.0421(6) 0.0364(6) 0.0023(5) -0.0027(4) 0.0167(5)
F15 0.0234(5) 0.0330(5) 0.0165(4) -0.0045(4) -0.0006(4) 0.0090(4)
O1 0.0202(5) 0.0122(5) 0.0154(5) -0.0022(4) -0.0024(4) 0.0008(4)
C1 0.0122(6) 0.0116(7) 0.0185(7) -0.0003(5) 0.0028(5) 0.0019(5)
C2 0.0126(6) 0.0121(7) 0.0193(7) -0.0031(5) 0.0021(5) -0.0006(5)
C3 0.0163(7) 0.0163(7) 0.0185(7) 0.0006(6) 0.0060(6) 0.0031(6)
C4 0.0148(7) 0.0146(7) 0.0292(8) 0.0040(6) 0.0088(6) 0.0008(6)
C5 0.0130(7) 0.0116(7) 0.0294(8) -0.0013(6) -0.0006(6) -0.0014(5)
C6 0.0151(7) 0.0144(7) 0.0179(7) -0.0008(6) -0.0004(5) 0.0021(6)
C7 0.0142(7) 0.0134(7) 0.0117(6) 0.0001(5) 0.0006(5) -0.0001(5)
C8 0.0137(7) 0.0149(7) 0.0143(6) 0.0001(5) 0.0023(5) -0.0016(5)
C9 0.0181(7) 0.0160(7) 0.0157(7) -0.0017(5) 0.0053(6) 0.0035(6)
C10 0.0241(8) 0.0108(7) 0.0184(7) -0.0022(5) 0.0031(6) -0.0021(6)
C11 0.0174(7) 0.0163(7) 0.0204(7) -0.0001(6) 0.0063(6) -0.0050(6)
C12 0.0142(7) 0.0163(7) 0.0157(7) -0.0018(5) 0.0042(5) 0.0016(6)
C13 0.0158(7) 0.0125(7) 0.0179(7) -0.0009(5) 0.0051(5) 0.0000(5)
C14 0.0183(7) 0.0199(8) 0.0220(8) -0.0057(6) 0.0040(6) -0.0022(6)
C15 0.0270(8) 0.0214(8) 0.0302(9) -0.0126(7) 0.0132(7) -0.0030(7)
C16 0.0218(8) 0.0182(8) 0.0415(10) -0.0031(7) 0.0130(7) 0.0057(6)
C17 0.0193(8) 0.0223(8) 0.0277(8) 0.0033(7) 0.0032(6) 0.0062(6)
C18 0.0192(7) 0.0176(7) 0.0173(7) -0.0004(6) 0.0044(6) 0.0012(6)
B1 0.0133(7) 0.0119(7) 0.0140(7) -0.0016(6) 0.0021(6) -0.0003(6)
N1 0.0169(6) 0.0125(6) 0.0151(6) 0.0002(5) 0.0025(5) 0.0026(5)
C19 0.0155(7) 0.0170(7) 0.0117(6) 0.0005(5) 0.0006(5) 0.0007(6)
C20 0.0209(8) 0.0168(7) 0.0188(7) 0.0025(6) 0.0032(6) -0.0014(6)
C21 0.0202(7) 0.0245(8) 0.0184(7) 0.0018(6) 0.0054(6) -0.0046(6)
C22 0.0175(7) 0.0287(9) 0.0201(7) 0.0007(6) 0.0063(6) 0.0037(6)
C23 0.0186(7) 0.0205(8) 0.0198(7) 0.0014(6) 0.0049(6) 0.0049(6)
C24 0.0160(7) 0.0164(7) 0.0136(6) 0.0009(5) 0.0013(5) 0.0029(6)
C25 0.0198(7) 0.0141(7) 0.0170(7) 0.0016(5) 0.0025(6) 0.0027(6)
C26 0.0171(7) 0.0156(7) 0.0140(6) 0.0004(5) 0.0010(5) -0.0001(6)
C27 0.0214(8) 0.0174(7) 0.0210(7) 0.0010(6) 0.0041(6) -0.0019(6)
C28 0.0206(8) 0.0239(8) 0.0207(7) -0.0017(6) 0.0063(6) -0.0061(6)
C29 0.0163(7) 0.0265(8) 0.0196(7) -0.0042(6) 0.0056(6) 0.0006(6)
C30 0.0176(7) 0.0189(7) 0.0167(7) -0.0025(6) 0.0029(5) 0.0030(6)
C31 0.0148(7) 0.0171(7) 0.0117(6) -0.0007(5) 0.0004(5) -0.0001(6)

loop_
_atom_type_symbol
_atom_type_description
_atom_type_scat_dispersion_real
_atom_type_scat_dispersion_imag
_atom_type_scat_source
C C 0.0181 0.0091 'International Tables Vol C Tables 4.2.6.8 and 6.1.1.4'
H H 0.0000 0.0000 'International Tables Vol C Tables 4.2.6.8 and 6.1.1.4'
B B 0.0090 0.0039 'International Tables Vol C Tables 4.2.6.8 and 6.1.1.4'
F F 0.0727 0.0534 'International Tables Vol C Tables 4.2.6.8 and 6.1.1.4'
N N 0.0311 0.0180 'International Tables Vol C Tables 4.2.6.8 and 6.1.1.4'
O O 0.0492 0.0322 'International Tables Vol C Tables 4.2.6.8 and 6.1.1.4'

loop_
_geom_angle_atom_site_label_1
_geom_angle_atom_site_label_2
_geom_angle_atom_site_label_3
_geom_angle
_geom_angle_site_symmetry_1
_geom_angle_site_symmetry_3
_geom_angle_publ_flag
B1 O1 H1 113.5(17) . . ?
C2 C1 C6 113.24(13) . . ?
C2 C1 B1 125.97(13) . . ?
C6 C1 B1 120.74(13) . . ?
F1 C2 C1 120.26(13) . . ?
F1 C2 C3 115.61(13) . . ?
C3 C2 C1 124.13(14) . . ?
F2 C3 C2 120.55(13) . . ?
F2 C3 C4 119.75(13) . . ?
C4 C3 C2 119.66(14) . . ?
F3 C4 C3 120.25(14) . . ?
F3 C4 C5 120.82(14) . . ?
C5 C4 C3 118.92(14) . . ?
F4 C5 C4 120.25(14) . . ?
F4 C5 C6 120.70(14) . . ?
C4 C5 C6 119.05(14) . . ?
F5 C6 C1 119.82(13) . . ?
F5 C6 C5 115.27(13) . . ?
C5 C6 C1 124.89(14) . . ?
C8 C7 B1 121.09(12) . . ?
C12 C7 C8 113.51(13) . . ?
C12 C7 B1 123.65(13) . . ?
F6 C8 C7 120.27(13) . . ?
F6 C8 C9 115.34(13) . . ?
C9 C8 C7 124.33(14) . . ?
F7 C9 C8 120.98(13) . . ?
F7 C9 C10 119.41(13) . . ?
C10 C9 C8 119.60(14) . . ?
F8 C10 C9 120.90(14) . . ?
F8 C10 C11 120.42(14) . . ?
C9 C10 C11 118.69(14) . . ?
F9 C11 C10 119.85(13) . . ?
F9 C11 C12 120.42(14) . . ?
C10 C11 C12 119.72(14) . . ?
F10 C12 C7 120.77(13) . . ?
F10 C12 C11 115.05(13) . . ?
C11 C12 C7 124.14(14) . . ?
C14 C13 C18 113.00(14) . . ?
C14 C13 B1 124.85(13) . . ?
C18 C13 B1 121.84(13) . . ?
F11 C14 C13 120.66(14) . . ?
F11 C14 C15 115.02(14) . . ?
C15 C14 C13 124.32(15) . . ?
F12 C15 C14 120.62(16) . . ?
F12 C15 C16 119.62(15) . . ?
C16 C15 C14 119.76(15) . . ?
F13 C16 C15 120.78(16) . . ?
F13 C16 C17 120.62(16) . . ?
C15 C16 C17 118.60(15) . . ?
F14 C17 C16 119.94(15) . . ?
F14 C17 C18 120.58(15) . . ?
C18 C17 C16 119.48(15) . . ?
F15 C18 C13 119.24(13) . . ?
F15 C18 C17 115.92(14) . . ?
C17 C18 C13 124.83(15) . . ?
O1 B1 C1 111.39(12) . . ?
O1 B1 C7 100.64(11) . . ?
O1 B1 C13 112.41(12) . . ?
C1 B1 C7 113.72(12) . . ?
C1 B1 C13 103.77(11) . . ?
C13 B1 C7 115.25(12) . . ?
C19 N1 H1A 118.3 . . ?
C31 N1 H1A 118.3 . . ?
C31 N1 C19 123.46(13) . . ?
N1 C19 C20 120.19(14) . . ?
N1 C19 C24 119.27(14) . . ?
C20 C19 C24 120.54(14) . . ?
C19 C20 H20 120.5 . . ?
C21 C20 C19 118.97(15) . . ?
C21 C20 H20 120.5 . . ?
C20 C21 H21 119.4 . . ?
C20 C21 C22 121.29(15) . . ?
C22 C21 H21 119.4 . . ?
C21 C22 H22 119.7 . . ?
C23 C22 C21 120.63(15) . . ?
C23 C22 H22 119.7 . . ?
C22 C23 H23 119.9 . . ?
C22 C23 C24 120.22(15) . . ?
C24 C23 H23 119.9 . . ?
C19 C24 C23 118.35(14) . . ?
C25 C24 C19 118.30(14) . . ?
C25 C24 C23 123.34(14) . . ?
C24 C25 H25 119.3 . . ?
C24 C25 C26 121.44(14) . . ?
C26 C25 H25 119.3 . . ?
C25 C26 C27 123.86(14) . . ?
C25 C26 C31 118.20(14) . . ?
C27 C26 C31 117.93(14) . . ?
C26 C27 H27 119.7 . . ?
C28 C27 C26 120.53(15) . . ?
C28 C27 H27 119.7 . . ?
C27 C28 H28 119.7 . . ?
C27 C28 C29 120.60(15) . . ?
C29 C28 H28 119.7 . . ?
C28 C29 H29 119.4 . . ?
C30 C29 C28 121.21(15) . . ?
C30 C29 H29 119.4 . . ?
C29 C30 H30 120.5 . . ?
C29 C30 C31 118.95(14) . . ?
C31 C30 H30 120.5 . . ?
N1 C31 C26 119.31(13) . . ?
N1 C31 C30 119.91(14) . . ?
C30 C31 C26 120.77(14) . . ?

loop_
_geom_bond_atom_site_label_1
_geom_bond_atom_site_label_2
_geom_bond_distance
_geom_bond_site_symmetry_2
_geom_bond_publ_flag
F1 C2 1.3532(17) . ?
F2 C3 1.3433(17) . ?
F3 C4 1.3421(18) . ?
F4 C5 1.3438(17) . ?
F5 C6 1.3577(17) . ?
F6 C8 1.3499(17) . ?
F7 C9 1.3462(17) . ?
F8 C10 1.3401(17) . ?
F9 C11 1.3394(17) . ?
F10 C12 1.3499(17) . ?
F11 C14 1.3597(18) . ?
F12 C15 1.3403(19) . ?
F13 C16 1.3393(19) . ?
F14 C17 1.3456(19) . ?
F15 C18 1.3535(18) . ?
O1 H1 0.76(2) . ?
O1 B1 1.4802(18) . ?
C1 C2 1.388(2) . ?
C1 C6 1.390(2) . ?
C1 B1 1.655(2) . ?
C2 C3 1.383(2) . ?
C3 C4 1.383(2) . ?
C4 C5 1.376(2) . ?
C5 C6 1.382(2) . ?
C7 C8 1.392(2) . ?
C7 C12 1.390(2) . ?
C7 B1 1.656(2) . ?
C8 C9 1.386(2) . ?
C9 C10 1.380(2) . ?
C10 C11 1.381(2) . ?
C11 C12 1.389(2) . ?
C13 C14 1.387(2) . ?
C13 C18 1.394(2) . ?
C13 B1 1.656(2) . ?
C14 C15 1.386(2) . ?
C15 C16 1.378(3) . ?
C16 C17 1.379(2) . ?
C17 C18 1.377(2) . ?
N1 H1A 0.8600 . ?
N1 C19 1.3540(19) . ?
N1 C31 1.353(2) . ?
C19 C20 1.415(2) . ?
C19 C24 1.427(2) . ?
C20 H20 0.9300 . ?
C20 C21 1.366(2) . ?
C21 H21 0.9300 . ?
C21 C22 1.425(2) . ?
C22 H22 0.9300 . ?
C22 C23 1.357(2) . ?
C23 H23 0.9300 . ?
C23 C24 1.429(2) . ?
C24 C25 1.396(2) . ?
C25 H25 0.9300 . ?
C25 C26 1.396(2) . ?
C26 C27 1.426(2) . ?
C26 C31 1.429(2) . ?
C27 H27 0.9300 . ?
C27 C28 1.360(2) . ?
C28 H28 0.9300 . ?
C28 C29 1.423(2) . ?
C29 H29 0.9300 . ?
C29 C30 1.364(2) . ?
C30 H30 0.9300 . ?
C30 C31 1.417(2) . ?

loop_
_geom_torsion_atom_site_label_1
_geom_torsion_atom_site_label_2
_geom_torsion_atom_site_label_3
_geom_torsion_atom_site_label_4
_geom_torsion
_geom_torsion_site_symmetry_1
_geom_torsion_site_symmetry_2
_geom_torsion_site_symmetry_3
_geom_torsion_site_symmetry_4
_geom_torsion_publ_flag
F1 C2 C3 F2 -0.3(2) . . . . ?
F1 C2 C3 C4 177.20(13) . . . . ?
F2 C3 C4 F3 0.7(2) . . . . ?
F2 C3 C4 C5 179.26(13) . . . . ?
F3 C4 C5 F4 -0.2(2) . . . . ?
F3 C4 C5 C6 179.43(13) . . . . ?
F4 C5 C6 F5 -5.2(2) . . . . ?
F4 C5 C6 C1 176.10(14) . . . . ?
F6 C8 C9 F7 1.2(2) . . . . ?
F6 C8 C9 C10 -177.72(13) . . . . ?
F7 C9 C10 F8 0.6(2) . . . . ?
F7 C9 C10 C11 -179.33(13) . . . . ?
F8 C10 C11 F9 -0.3(2) . . . . ?
F8 C10 C11 C12 -179.14(14) . . . . ?
F9 C11 C12 F10 -1.3(2) . . . . ?
F9 C11 C12 C7 -179.13(13) . . . . ?
F11 C14 C15 F12 1.4(2) . . . . ?
F11 C14 C15 C16 -179.37(15) . . . . ?
F12 C15 C16 F13 -0.6(3) . . . . ?
F12 C15 C16 C17 178.80(16) . . . . ?
F13 C16 C17 F14 0.4(3) . . . . ?
F13 C16 C17 C18 -179.75(15) . . . . ?
F14 C17 C18 F15 -1.0(2) . . . . ?
F14 C17 C18 C13 178.73(15) . . . . ?
C1 C2 C3 F2 -179.59(13) . . . . ?
C1 C2 C3 C4 -2.1(2) . . . . ?
C2 C1 C6 F5 -175.46(12) . . . . ?
C2 C1 C6 C5 3.2(2) . . . . ?
C2 C1 B1 O1 -146.37(14) . . . . ?
C2 C1 B1 C7 -33.5(2) . . . . ?
C2 C1 B1 C13 92.46(16) . . . . ?
C2 C3 C4 F3 -176.78(13) . . . . ?
C2 C3 C4 C5 1.8(2) . . . . ?
C3 C4 C5 F4 -178.79(13) . . . . ?
C3 C4 C5 C6 0.9(2) . . . . ?
C4 C5 C6 F5 175.11(13) . . . . ?
C4 C5 C6 C1 -3.6(2) . . . . ?
C6 C1 C2 F1 -179.57(12) . . . . ?
C6 C1 C2 C3 -0.3(2) . . . . ?
C6 C1 B1 O1 36.31(18) . . . . ?
C6 C1 B1 C7 149.18(13) . . . . ?
C6 C1 B1 C13 -84.86(15) . . . . ?
C7 C8 C9 F7 178.40(13) . . . . ?
C7 C8 C9 C10 -0.5(2) . . . . ?
C8 C7 C12 F10 -178.28(12) . . . . ?
C8 C7 C12 C11 -0.6(2) . . . . ?
C8 C7 B1 O1 73.94(15) . . . . ?
C8 C7 B1 C1 -45.26(18) . . . . ?
C8 C7 B1 C13 -164.90(13) . . . . ?
C8 C9 C10 F8 179.49(13) . . . . ?
C8 C9 C10 C11 -0.4(2) . . . . ?
C9 C10 C11 F9 179.65(13) . . . . ?
C9 C10 C11 C12 0.8(2) . . . . ?
C10 C11 C12 F10 177.56(13) . . . . ?
C10 C11 C12 C7 -0.3(2) . . . . ?
C12 C7 C8 F6 178.06(12) . . . . ?
C12 C7 C8 C9 1.0(2) . . . . ?
C12 C7 B1 O1 -90.03(15) . . . . ?
C12 C7 B1 C1 150.77(13) . . . . ?
C12 C7 B1 C13 31.13(19) . . . . ?
C13 C14 C15 F12 -179.07(15) . . . . ?
C13 C14 C15 C16 0.1(3) . . . . ?
C14 C13 C18 F15 -179.45(14) . . . . ?
C14 C13 C18 C17 0.8(2) . . . . ?
C14 C13 B1 O1 -22.6(2) . . . . ?
C14 C13 B1 C1 97.88(16) . . . . ?
C14 C13 B1 C7 -137.13(15) . . . . ?
C14 C15 C16 F13 -179.79(15) . . . . ?
C14 C15 C16 C17 -0.4(3) . . . . ?
C15 C16 C17 F14 -178.99(16) . . . . ?
C15 C16 C17 C18 0.9(3) . . . . ?
C16 C17 C18 F15 179.11(15) . . . . ?
C16 C17 C18 C13 -1.1(3) . . . . ?
C18 C13 C14 F11 179.19(14) . . . . ?
C18 C13 C14 C15 -0.3(2) . . . . ?
C18 C13 B1 O1 164.26(13) . . . . ?
C18 C13 B1 C1 -75.26(16) . . . . ?
C18 C13 B1 C7 49.73(19) . . . . ?
B1 C1 C2 F1 2.9(2) . . . . ?
B1 C1 C2 C3 -177.77(14) . . . . ?
B1 C1 C6 F5 2.2(2) . . . . ?
B1 C1 C6 C5 -179.20(14) . . . . ?
B1 C7 C8 F6 12.6(2) . . . . ?
B1 C7 C8 C9 -164.52(14) . . . . ?
B1 C7 C12 F10 -13.2(2) . . . . ?
B1 C7 C12 C11 164.47(14) . . . . ?
B1 C13 C14 F11 5.5(2) . . . . ?
B1 C13 C14 C15 -173.95(15) . . . . ?
B1 C13 C18 F15 -5.6(2) . . . . ?
B1 C13 C18 C17 174.67(15) . . . . ?
N1 C19 C20 C21 179.40(13) . . . . ?
N1 C19 C24 C23 -179.16(13) . . . . ?
N1 C19 C24 C25 1.3(2) . . . . ?
C19 N1 C31 C26 0.1(2) . . . . ?
C19 N1 C31 C30 179.92(13) . . . . ?
C19 C20 C21 C22 -0.3(2) . . . . ?
C19 C24 C25 C26 -0.2(2) . . . . ?
C20 C19 C24 C23 0.7(2) . . . . ?
C20 C19 C24 C25 -178.90(13) . . . . ?
C20 C21 C22 C23 0.7(2) . . . . ?
C21 C22 C23 C24 -0.4(2) . . . . ?
C22 C23 C24 C19 -0.2(2) . . . . ?
C22 C23 C24 C25 179.31(15) . . . . ?
C23 C24 C25 C26 -179.78(14) . . . . ?
C24 C19 C20 C21 -0.4(2) . . . . ?
C24 C25 C26 C27 179.43(14) . . . . ?
C24 C25 C26 C31 -0.9(2) . . . . ?
C25 C26 C27 C28 179.10(14) . . . . ?
C25 C26 C31 N1 0.9(2) . . . . ?
C25 C26 C31 C30 -178.86(13) . . . . ?
C26 C27 C28 C29 -0.1(2) . . . . ?
C27 C26 C31 N1 -179.34(13) . . . . ?
C27 C26 C31 C30 0.9(2) . . . . ?
C27 C28 C29 C30 0.5(2) . . . . ?
C28 C29 C30 C31 -0.2(2) . . . . ?
C29 C30 C31 N1 179.76(13) . . . . ?
C29 C30 C31 C26 -0.4(2) . . . . ?
C31 N1 C19 C20 178.93(13) . . . . ?
C31 N1 C19 C24 -1.2(2) . . . . ?
C31 C26 C27 C28 -0.6(2) . . . . ?
